data_4331368
loop_
_publ_author_name
'Francisco J. Mu\~noz-Lara'
'Ana B. Gaspar'
'M. Carmen Mu\~noz'
'Andrey B. Lysenko'
'Konstantin V. Domasevitch'
'Jos\'e Antonio Real'

_publ_section_title
;
 Fast Detection of Water and Organic Molecules by a Change of Color in an
 Iron(II) Microporous Spin-Crossover Coordination Polymer
;
_journal_name_full 'Inorganic Chemistry'
_journal_page_first 13078
_journal_page_last 13080
_journal_paper_doi 10.1021/ic302287w
_journal_volume 51
_journal_year 2012
_chemical_formula_sum 'C68 H88 Au6 Fe3 N36 O8'
_chemical_formula_weight 2887.09
_chemical_name_systematic
;
 ?
;
_space_group_IT_number 12
_symmetry_cell_setting monoclinic
_symmetry_space_group_name_Hall '-C 2y'
_symmetry_space_group_name_H-M 'C 1 2/m 1'
_atom_sites_solution_primary direct
_atom_sites_solution_secondary difmap
_audit_creation_method SHELXL-97
_cell_angle_alpha 90.00
_cell_angle_beta 112.129(2)
_cell_angle_gamma 90.00
_cell_formula_units_Z 4
_cell_length_a 31.4836(4)
_cell_length_b 21.5215(3)
_cell_length_c 14.8344(2)
_cell_measurement_temperature 120(1)
_cell_volume 9311.0(3)
_computing_cell_refinement 'HKL DENZO'
_computing_data_collection COLLECT
_computing_data_reduction 'HKL DENZO and SCALEPACK'
_computing_structure_refinement 'SHELXL-97 (Sheldrick, 2008)'
_computing_structure_solution SHELXS-97
_diffrn_ambient_temperature 120(1)
_diffrn_measured_fraction_theta_full 0.891
_diffrn_measured_fraction_theta_max 0.891
_diffrn_radiation_monochromator graphite
_diffrn_radiation_source 'fine-focus sealed tube'
_diffrn_radiation_type MoK\a
_diffrn_radiation_wavelength 0.71073
_diffrn_reflns_av_R_equivalents 0.0231
_diffrn_reflns_av_sigmaI/netI 0.0281
_diffrn_reflns_limit_h_max 44
_diffrn_reflns_limit_h_min -44
_diffrn_reflns_limit_k_max 30
_diffrn_reflns_limit_k_min -28
_diffrn_reflns_limit_l_max 21
_diffrn_reflns_limit_l_min -20
_diffrn_reflns_number 38323
_diffrn_reflns_theta_full 30.80
_diffrn_reflns_theta_max 30.80
_diffrn_reflns_theta_min 3.05
_exptl_absorpt_coefficient_mu 9.935
_exptl_absorpt_correction_T_max 0.8260
_exptl_absorpt_correction_T_min 0.5871
_exptl_absorpt_correction_type empirical
_exptl_absorpt_process_details 'empirical absorption correction:XABS2'
_exptl_crystal_colour violet
_exptl_crystal_density_diffrn 2.060
_exptl_crystal_description prismatic
_exptl_crystal_F_000 5456
_exptl_crystal_size_max 0.06
_exptl_crystal_size_mid 0.06
_exptl_crystal_size_min 0.02
_refine_diff_density_max 2.055
_refine_diff_density_min -2.020
_refine_diff_density_rms 0.212
_refine_ls_extinction_method none
_refine_ls_goodness_of_fit_ref 0.931
_refine_ls_matrix_type full
_refine_ls_number_parameters 582
_refine_ls_number_reflns 13312
_refine_ls_number_restraints 0
_refine_ls_restrained_S_all 0.931
_refine_ls_R_factor_all 0.0473
_refine_ls_R_factor_gt 0.0379
_refine_ls_shift/su_max 0.036
_refine_ls_shift/su_mean 0.018
_refine_ls_structure_factor_coef Fsqd
_refine_ls_weighting_details 'calc w=1/[\s^2^(Fo^2^)+(0.0489P)^2^+246.5015P] where P=(Fo^2^+2Fc^2^)/3'
_refine_ls_weighting_scheme calc
_refine_ls_wR_factor_gt 0.0939
_refine_ls_wR_factor_ref 0.1010
_reflns_number_gt 11452
_reflns_number_total 13312
_reflns_threshold_expression >2sigma(I)
_cod_data_source_file ic302287w_si_004.cif
_cod_data_source_block 1@120K
_cod_original_cell_volume 9311.0(2)
_cod_database_code 4331368

loop_
_symmetry_equiv_pos_as_xyz
'x, y, z'
'-x, y, -z'
'x+1/2, y+1/2, z'
'-x+1/2, y+1/2, -z'
'-x, -y, -z'
'x, -y, z'
'-x+1/2, -y+1/2, -z'
'x+1/2, -y+1/2, z'

loop_
_atom_site_label
_atom_site_type_symbol
_atom_site_fract_x
_atom_site_fract_y
_atom_site_fract_z
_atom_site_U_iso_or_equiv
_atom_site_adp_type
_atom_site_occupancy
_atom_site_symmetry_multiplicity
_atom_site_calc_flag
_atom_site_refinement_flags
Fe1 Fe 0.17178(2) 0.22036(3) 0.62411(5) 0.00708(12) Uani 1 1 d .
Fe2 Fe 0.2500 0.2500 0.5000 0.00590(15) Uani 1 2 d S
Au1 Au 0.165486(9) 0.0000 0.71959(2) 0.01405(6) Uani 1 2 d S
Au2 Au 0.16375(3) 0.03430(4) 0.92939(5) 0.05571(19) Uani 0.50 1 d P
Au3 Au 0.272197(14) 0.0000 0.80151(3) 0.05371(15) Uani 1 2 d S
Au4 Au 0.0000 0.225022(13) 0.5000 0.01317(6) Uani 1 2 d S
Au5 Au 0.006603(7) 0.308208(10) 0.326232(14) 0.01725(5) Uani 1 1 d .
N1 N 0.23861(13) 0.21836(18) 0.6846(3) 0.0089(7) Uani 1 1 d .
N2 N 0.17259(13) 0.17517(18) 0.5105(3) 0.0094(7) Uani 1 1 d .
N3 N 0.17384(13) 0.29701(18) 0.5561(3) 0.0081(7) Uani 1 1 d .
N4 N 0.16877(14) 0.26689(19) 0.7359(3) 0.0120(7) Uani 1 1 d .
N5 N 0.16866(14) 0.1422(2) 0.6847(3) 0.0126(7) Uani 1 1 d .
N6 N 0.10631(14) 0.2219(2) 0.5698(3) 0.0122(7) Uani 1 1 d .
N7 N 0.26895(13) 0.23012(18) 0.6397(3) 0.0084(7) Uani 1 1 d .
N8 N 0.30804(14) 0.2129(2) 0.7940(3) 0.0158(8) Uani 1 1 d .
N9 N 0.20304(13) 0.18366(18) 0.4657(3) 0.0083(7) Uani 1 1 d .
N10 N 0.15409(13) 0.11217(18) 0.3865(3) 0.0104(7) Uani 1 1 d .
N11 N 0.20364(13) 0.30939(18) 0.5099(3) 0.0078(7) Uani 1 1 d .
N12 N 0.15452(13) 0.38591(18) 0.4809(3) 0.0098(7) Uani 1 1 d .
N13 N 0.19261(18) 0.3205(2) 0.7720(3) 0.0222(10) Uani 1 1 d .
N14 N 0.14982(16) 0.2985(3) 0.8553(3) 0.0219(10) Uani 1 1 d .
N15 N 0.2204(3) 0.1646(5) 0.9392(7) 0.061(2) Uani 1 1 d .
N16 N 0.2896(8) 0.0312(10) 1.0177(12) 0.079(6) Uani 0.50 1 d P
N17 N 0.2546(4) 0.0000 0.5822(8) 0.096(6) Uani 1 2 d S
N18 N 0.09249(19) 0.2454(3) 0.3070(4) 0.0353(13) Uani 1 1 d .
N19 N -0.07601(18) 0.3849(3) 0.3359(4) 0.0275(11) Uani 1 1 d .
C1 C 0.31048(16) 0.2264(2) 0.7070(3) 0.0119(8) Uani 1 1 d .
H1 H 0.3375 0.2322 0.6964 0.014 Uiso 1 1 calc R
C2 C 0.26268(16) 0.2078(3) 0.7767(3) 0.0151(9) Uani 1 1 d .
H2 H 0.2505 0.1982 0.8232 0.018 Uiso 1 1 calc R
C3 C 0.34700(19) 0.2045(4) 0.8878(4) 0.0333(17) Uani 1 1 d .
C4 C 0.3697(4) 0.1421(7) 0.8882(5) 0.088(5) Uani 1 1 d .
H4A H 0.3477 0.1088 0.8790 0.105 Uiso 1 1 calc R
H4B H 0.3809 0.1404 0.8356 0.105 Uiso 1 1 calc R
C5 C 0.3817(3) 0.2570(7) 0.9016(5) 0.082(5) Uani 1 1 d .
H5A H 0.3671 0.2968 0.9006 0.098 Uiso 1 1 calc R
H5B H 0.3930 0.2563 0.8492 0.098 Uiso 1 1 calc R
C6 C 0.19191(15) 0.1446(2) 0.3921(3) 0.0101(8) Uani 1 1 d .
H6 H 0.2076 0.1400 0.3505 0.012 Uiso 1 1 calc R
C7 C 0.14326(16) 0.1324(2) 0.4615(3) 0.0119(8) Uani 1 1 d .
H7 H 0.1187 0.1182 0.4762 0.014 Uiso 1 1 calc R
C8 C 0.13337(16) 0.0577(2) 0.3235(3) 0.0117(8) Uani 1 1 d .
C9 C 0.08121(17) 0.0585(2) 0.2921(4) 0.0189(10) Uani 1 1 d .
H9A H 0.0687 0.0955 0.2541 0.023 Uiso 1 1 calc R
H9B H 0.0730 0.0589 0.3490 0.023 Uiso 1 1 calc R
C10 C 0.0613(3) 0.0000 0.2306(6) 0.0213(16) Uani 1 2 d S
H10 H 0.0279 0.0000 0.2105 0.026 Uiso 1 2 calc SR
C11 C 0.0734(3) 0.0000 0.1406(6) 0.0266(18) Uani 1 2 d S
H11A H 0.0606 -0.0365 0.1015 0.032 Uiso 0.50 1 calc PR
H11B H 0.0606 0.0365 0.1015 0.032 Uiso 0.50 1 calc PR
C12 C 0.1254(3) 0.0000 0.1726(5) 0.0208(15) Uani 1 2 d S
H12 H 0.1334 0.0000 0.1149 0.025 Uiso 1 2 calc SR
C13 C 0.14549(19) 0.0582(2) 0.2334(3) 0.0163(9) Uani 1 1 d .
H13A H 0.1785 0.0587 0.2525 0.020 Uiso 1 1 calc R
H13B H 0.1331 0.0952 0.1952 0.020 Uiso 1 1 calc R
C14 C 0.1534(2) 0.0000 0.3848(5) 0.0091(11) Uani 1 2 d S
H14A H 0.1865 0.0000 0.4053 0.011 Uiso 1 2 calc SR
H14B H 0.1459 0.0000 0.4425 0.011 Uiso 1 2 calc SR
C15 C 0.19163(15) 0.3638(2) 0.4669(3) 0.0104(8) Uani 1 1 d .
H15 H 0.2066 0.3840 0.4320 0.012 Uiso 1 1 calc R
C16 C 0.14470(15) 0.3436(2) 0.5374(3) 0.0095(8) Uani 1 1 d .
H16 H 0.1209 0.3468 0.5597 0.011 Uiso 1 1 calc R
C17 C 0.08230(16) 0.4417(2) 0.4508(4) 0.0124(8) Uani 1 1 d .
H17A H 0.0880 0.4415 0.5198 0.015 Uiso 1 1 calc R
H17B H 0.0651 0.4046 0.4218 0.015 Uiso 1 1 calc R
C18 C 0.0545(2) 0.5000 0.4026(5) 0.0149(13) Uani 1 2 d S
H18 H 0.0253 0.5000 0.4121 0.018 Uiso 1 2 calc SR
C19 C 0.0451(2) 0.5000 0.2932(5) 0.0178(14) Uani 1 2 d S
H19A H 0.0274 0.4635 0.2627 0.021 Uiso 0.50 1 calc PR
H19B H 0.0274 0.5365 0.2627 0.021 Uiso 0.50 1 calc PR
C20 C 0.0908(2) 0.5000 0.2797(5) 0.0145(13) Uani 1 2 d S
H20 H 0.0852 0.5000 0.2101 0.017 Uiso 1 2 calc SR
C21 C 0.11863(16) 0.4421(2) 0.3274(3) 0.0119(8) Uani 1 1 d .
H21A H 0.1475 0.4419 0.3180 0.014 Uiso 1 1 calc R
H21B H 0.1017 0.4049 0.2974 0.014 Uiso 1 1 calc R
C22 C 0.12771(15) 0.4424(2) 0.4362(3) 0.0093(8) Uani 1 1 d .
C23 C 0.1556(2) 0.5000 0.4850(5) 0.0085(11) Uani 1 2 d S
H23A H 0.1849 0.5000 0.4771 0.010 Uiso 1 2 calc SR
H23B H 0.1614 0.5000 0.5540 0.010 Uiso 1 2 calc SR
C24 C 0.1804(2) 0.3383(3) 0.8427(4) 0.0290(13) Uani 1 1 d .
H24 H 0.1913 0.3739 0.8798 0.035 Uiso 1 1 calc R
C25 C 0.14364(17) 0.2544(3) 0.7869(4) 0.0174(10) Uani 1 1 d .
H25 H 0.1244 0.2201 0.7773 0.021 Uiso 1 1 calc R
C26 C 0.1307(2) 0.3017(4) 0.9324(4) 0.040(2) Uani 1 1 d .
C27 C 0.0968(2) 0.2485(7) 0.9177(5) 0.078(4) Uani 1 1 d .
H27A H 0.1120 0.2089 0.9200 0.093 Uiso 1 1 calc R
H27B H 0.0718 0.2523 0.8550 0.093 Uiso 1 1 calc R
C28 C 0.4215(3) 0.2477(10) 0.9997(5) 0.140(8) Uani 1 1 d .
H28 H 0.4443 0.2806 1.0086 0.168 Uiso 1 1 calc R
C29 C 0.4445(4) 0.1829(13) 1.0002(6) 0.237(15) Uani 1 1 d .
H29A H 0.4559 0.1810 0.9478 0.284 Uiso 1 1 calc R
H29B H 0.4702 0.1770 1.0614 0.284 Uiso 1 1 calc R
C30 C 0.4102(5) 0.1343(10) 0.9873(6) 0.142(9) Uani 1 1 d .
H30 H 0.4246 0.0939 0.9876 0.170 Uiso 1 1 calc R
C31 C 0.1094(4) 0.3659(7) 0.9313(5) 0.097(6) Uani 1 1 d .
H31A H 0.1325 0.3981 0.9435 0.117 Uiso 1 1 calc R
H31B H 0.0852 0.3737 0.8686 0.117 Uiso 1 1 calc R
C32 C 0.32891(17) 0.2064(3) 0.9697(3) 0.0178(10) Uani 1 1 d .
H32A H 0.3067 0.1735 0.9610 0.021 Uiso 1 1 calc R
H32B H 0.3138 0.2459 0.9687 0.021 Uiso 1 1 calc R
C33 C 0.16606(17) 0.0911(2) 0.7060(4) 0.0148(9) Uani 1 1 d .
C34 C 0.2004(6) 0.1197(12) 0.9476(11) 0.150(8) Uani 1 1 d .
C35 C 0.2840(6) 0.0238(8) 0.9407(12) 0.048(4) Uani 0.50 1 d P
C36 C 0.2617(3) 0.0000 0.6629(8) 0.041(3) Uani 1 2 d S
C37 C 0.06725(17) 0.2230(2) 0.5438(4) 0.0149(9) Uani 1 1 d .
C38 C 0.06010(19) 0.2667(3) 0.3127(4) 0.0237(11) Uani 1 1 d .
C39 C -0.04593(19) 0.3559(3) 0.3351(4) 0.0216(11) Uani 1 1 d .
O1 O 0.0289(3) 0.0675(4) 0.6511(7) 0.080(3) Uani 1 1 d .
O2 O 0.0576(2) 0.0642(3) 0.4951(5) 0.0565(16) Uani 1 1 d .
O3 O 0.2561(2) 0.0992(3) 0.2937(6) 0.0588(19) Uani 1 1 d .
O4 O 0.2814(2) 0.0000 0.2048(5) 0.0343(15) Uani 1 2 d S
O5 O 0.3724(3) 0.0000 0.2992(6) 0.0410(17) Uani 1 2 d S

loop_
_atom_site_aniso_label
_atom_site_aniso_U_11
_atom_site_aniso_U_22
_atom_site_aniso_U_33
_atom_site_aniso_U_23
_atom_site_aniso_U_13
_atom_site_aniso_U_12
Fe1 0.0055(3) 0.0061(3) 0.0102(3) 0.0009(2) 0.0037(2) 0.0005(2)
Fe2 0.0051(3) 0.0049(4) 0.0081(4) 0.0000(3) 0.0028(3) 0.0004(3)
Au1 0.01951(13) 0.00715(11) 0.01887(12) 0.000 0.01107(10) 0.000
Au2 0.0744(5) 0.0642(4) 0.0421(3) 0.0082(3) 0.0373(3) 0.0107(4)
Au3 0.02293(18) 0.1105(5) 0.02680(19) 0.000 0.00831(15) 0.000
Au4 0.00496(10) 0.01831(13) 0.01593(12) 0.000 0.00358(9) 0.000
Au5 0.01431(9) 0.02142(10) 0.01608(9) -0.00175(7) 0.00580(7) -0.00269(7)
N1 0.0084(16) 0.0090(17) 0.0109(17) 0.0022(13) 0.0055(14) 0.0019(14)
N2 0.0087(16) 0.0064(17) 0.0141(17) -0.0005(13) 0.0053(14) 0.0001(13)
N3 0.0067(16) 0.0074(17) 0.0107(16) 0.0005(13) 0.0038(13) 0.0009(13)
N4 0.0116(17) 0.0119(19) 0.0128(18) 0.0005(14) 0.0049(15) 0.0003(14)
N5 0.0107(17) 0.0121(19) 0.0174(19) 0.0021(15) 0.0079(15) 0.0010(14)
N6 0.0094(17) 0.0144(19) 0.0143(18) 0.0017(15) 0.0061(14) 0.0004(15)
N7 0.0080(16) 0.0088(17) 0.0099(16) -0.0008(13) 0.0052(14) 0.0001(13)
N8 0.0095(18) 0.029(2) 0.0092(17) 0.0031(16) 0.0042(14) 0.0039(17)
N9 0.0058(15) 0.0076(17) 0.0114(16) -0.0006(13) 0.0032(13) -0.0005(13)
N10 0.0102(17) 0.0075(17) 0.0127(17) -0.0023(14) 0.0036(14) -0.0008(14)
N11 0.0069(15) 0.0064(17) 0.0103(16) -0.0008(13) 0.0035(13) 0.0001(13)
N12 0.0111(17) 0.0038(16) 0.0155(18) 0.0014(13) 0.0060(14) -0.0007(13)
N13 0.036(3) 0.014(2) 0.018(2) -0.0065(17) 0.012(2) -0.0068(19)
N14 0.019(2) 0.037(3) 0.0093(18) 0.0013(18) 0.0056(16) 0.013(2)
N15 0.042(4) 0.076(6) 0.063(5) -0.001(4) 0.018(4) 0.002(4)
N16 0.096(15) 0.098(15) 0.040(8) -0.026(9) 0.020(9) -0.007(11)
N17 0.027(5) 0.23(2) 0.034(6) 0.000 0.018(4) 0.000
N18 0.025(3) 0.052(4) 0.036(3) 0.009(3) 0.020(2) 0.004(3)
N19 0.026(2) 0.033(3) 0.025(2) -0.005(2) 0.011(2) 0.003(2)
C1 0.0105(19) 0.012(2) 0.013(2) -0.0002(16) 0.0042(16) 0.0003(16)
C2 0.009(2) 0.024(3) 0.012(2) 0.0043(18) 0.0044(17) 0.0044(18)
C3 0.011(2) 0.079(5) 0.008(2) 0.004(3) 0.0019(18) 0.014(3)
C4 0.081(6) 0.166(12) 0.012(3) 0.010(4) 0.013(3) 0.103(8)
C5 0.026(4) 0.210(14) 0.010(3) -0.010(5) 0.008(3) -0.056(6)
C6 0.0088(18) 0.0072(19) 0.015(2) -0.0008(16) 0.0050(16) -0.0020(15)
C7 0.0102(19) 0.011(2) 0.016(2) -0.0017(16) 0.0056(16) -0.0016(16)
C8 0.0110(19) 0.0067(19) 0.013(2) -0.0017(16) 0.0000(16) -0.0019(16)
C9 0.011(2) 0.011(2) 0.026(3) -0.0012(19) -0.0026(19) 0.0014(17)
C10 0.013(3) 0.007(3) 0.032(4) 0.000 -0.005(3) 0.000
C11 0.026(4) 0.018(4) 0.020(4) 0.000 -0.010(3) 0.000
C12 0.032(4) 0.018(4) 0.009(3) 0.000 0.005(3) 0.000
C13 0.024(2) 0.009(2) 0.012(2) 0.0009(16) 0.0018(18) 0.0002(18)
C14 0.008(3) 0.006(3) 0.011(3) 0.000 0.001(2) 0.000
C15 0.0095(19) 0.009(2) 0.014(2) 0.0008(16) 0.0055(16) -0.0012(16)
C16 0.0093(19) 0.009(2) 0.0106(19) 0.0004(15) 0.0036(15) 0.0003(15)
C17 0.0094(19) 0.0061(19) 0.022(2) 0.0018(16) 0.0058(17) 0.0000(16)
C18 0.008(3) 0.013(3) 0.020(3) 0.000 0.000(2) 0.000
C19 0.014(3) 0.015(3) 0.017(3) 0.000 -0.003(3) 0.000
C20 0.019(3) 0.011(3) 0.008(3) 0.000 0.000(2) 0.000
C21 0.013(2) 0.009(2) 0.012(2) -0.0013(16) 0.0024(16) -0.0008(16)
C22 0.0093(18) 0.0035(18) 0.015(2) 0.0000(15) 0.0039(16) 0.0002(15)
C23 0.005(2) 0.007(3) 0.012(3) 0.000 0.001(2) 0.000
C24 0.048(4) 0.021(3) 0.017(2) -0.005(2) 0.011(3) 0.000(3)
C25 0.011(2) 0.030(3) 0.012(2) 0.0022(19) 0.0043(17) 0.0020(19)
C26 0.018(3) 0.096(6) 0.008(2) 0.006(3) 0.006(2) 0.027(3)
C27 0.014(3) 0.211(14) 0.009(3) -0.011(5) 0.004(2) -0.036(5)
C28 0.016(3) 0.40(2) 0.008(3) -0.019(6) 0.006(2) -0.045(7)
C29 0.028(6) 0.67(4) 0.015(4) 0.007(10) 0.007(4) 0.124(14)
C30 0.103(9) 0.30(2) 0.013(3) 0.008(7) 0.010(4) 0.158(13)
C31 0.097(8) 0.179(13) 0.010(3) 0.018(5) 0.013(4) 0.121(9)
C32 0.012(2) 0.031(3) 0.011(2) 0.0018(19) 0.0039(17) 0.008(2)
C33 0.015(2) 0.012(2) 0.020(2) 0.0021(17) 0.0098(18) 0.0010(17)
C34 0.115(13) 0.27(2) 0.064(9) 0.020(12) 0.028(9) 0.109(15)
C35 0.048(9) 0.055(10) 0.042(8) -0.009(7) 0.017(7) -0.001(7)
C36 0.017(4) 0.076(8) 0.035(5) 0.000 0.014(4) 0.000
C37 0.010(2) 0.016(2) 0.019(2) -0.0012(18) 0.0069(18) -0.0011(17)
C38 0.017(2) 0.035(3) 0.023(3) 0.005(2) 0.013(2) 0.002(2)
C39 0.019(2) 0.028(3) 0.017(2) -0.002(2) 0.0049(19) -0.003(2)
O1 0.074(5) 0.071(5) 0.116(7) -0.044(5) 0.060(5) -0.019(4)
O2 0.058(4) 0.052(4) 0.075(4) -0.006(3) 0.042(4) -0.010(3)
O3 0.056(4) 0.047(3) 0.103(5) -0.038(3) 0.064(4) -0.025(3)
O4 0.038(4) 0.024(3) 0.045(4) 0.000 0.021(3) 0.000
O5 0.038(4) 0.035(4) 0.049(4) 0.000 0.015(3) 0.000

loop_
_atom_type_symbol
_atom_type_description
_atom_type_scat_dispersion_real
_atom_type_scat_dispersion_imag
_atom_type_scat_source
C C 0.0033 0.0016 'International Tables Vol C Tables 4.2.6.8 and 6.1.1.4'
H H 0.0000 0.0000 'International Tables Vol C Tables 4.2.6.8 and 6.1.1.4'
N N 0.0061 0.0033 'International Tables Vol C Tables 4.2.6.8 and 6.1.1.4'
O O 0.0106 0.0060 'International Tables Vol C Tables 4.2.6.8 and 6.1.1.4'
Au Au -2.0133 8.8022 'International Tables Vol C Tables 4.2.6.8 and 6.1.1.4'
Fe Fe 0.3463 0.8444 'International Tables Vol C Tables 4.2.6.8 and 6.1.1.4'

loop_
_geom_angle_atom_site_label_1
_geom_angle_atom_site_label_2
_geom_angle_atom_site_label_3
_geom_angle
_geom_angle_site_symmetry_1
_geom_angle_site_symmetry_3
N6 Fe1 N5 88.60(17) . .
N6 Fe1 N3 90.45(17) . .
N5 Fe1 N3 176.90(17) . .
N6 Fe1 N1 177.78(17) . .
N5 Fe1 N1 90.11(17) . .
N3 Fe1 N1 90.93(16) . .
N6 Fe1 N2 90.46(17) . .
N5 Fe1 N2 89.29(17) . .
N3 Fe1 N2 87.77(16) . .
N1 Fe1 N2 91.34(16) . .
N6 Fe1 N4 87.66(17) . .
N5 Fe1 N4 91.37(18) . .
N3 Fe1 N4 91.54(17) . .
N1 Fe1 N4 90.56(16) . .
N2 Fe1 N4 177.99(17) . .
N7 Fe2 N7 180.000(1) 7_556 .
N7 Fe2 N9 89.18(16) 7_556 .
N7 Fe2 N9 90.82(16) . .
N7 Fe2 N9 90.82(16) 7_556 7_556
N7 Fe2 N9 89.18(16) . 7_556
N9 Fe2 N9 180.0(4) . 7_556
N7 Fe2 N11 90.11(15) 7_556 7_556
N7 Fe2 N11 89.89(15) . 7_556
N9 Fe2 N11 90.89(15) . 7_556
N9 Fe2 N11 89.11(15) 7_556 7_556
N7 Fe2 N11 89.89(15) 7_556 .
N7 Fe2 N11 90.11(15) . .
N9 Fe2 N11 89.11(15) . .
N9 Fe2 N11 90.89(15) 7_556 .
N11 Fe2 N11 180.0(2) 7_556 .
C33 Au1 C33 167.8(3) 6 .
C33 Au1 Au3 89.42(14) 6 .
C33 Au1 Au3 89.42(14) . .
C33 Au1 Au2 109.33(15) 6 .
C33 Au1 Au2 82.81(15) . .
Au3 Au1 Au2 91.805(19) . .
C33 Au1 Au2 82.81(15) 6 6
C33 Au1 Au2 109.33(15) . 6
Au3 Au1 Au2 91.805(19) . 6
Au2 Au1 Au2 26.51(3) . 6
Au2 Au2 C34 149.5(4) 6 .
Au2 Au2 Au1 76.744(15) 6 .
C34 Au2 Au1 96.6(4) . .
C36 Au3 C35 165.3(5) . .
C36 Au3 C35 165.3(5) . 6
C35 Au3 C35 29.3(10) . 6
C36 Au3 Au1 81.9(3) . .
C35 Au3 Au1 98.9(5) . .
C35 Au3 Au1 98.9(5) 6 .
C37 Au4 C37 177.5(3) . 2_556
C37 Au4 Au5 83.72(15) . .
C37 Au4 Au5 97.71(15) 2_556 .
C37 Au4 Au5 97.71(15) . 2_556
C37 Au4 Au5 83.72(15) 2_556 2_556
Au5 Au4 Au5 112.176(11) . 2_556
C39 Au5 C38 175.4(2) . .
C39 Au5 Au4 85.86(17) . .
C38 Au5 Au4 98.32(17) . .
C2 N1 N7 107.6(4) . .
C2 N1 Fe1 125.7(3) . .
N7 N1 Fe1 126.7(3) . .
C7 N2 N9 107.5(4) . .
C7 N2 Fe1 126.2(3) . .
N9 N2 Fe1 126.2(3) . .
C16 N3 N11 107.3(4) . .
C16 N3 Fe1 126.8(3) . .
N11 N3 Fe1 125.6(3) . .
C25 N4 N13 108.0(4) . .
C25 N4 Fe1 127.7(4) . .
N13 N4 Fe1 124.3(3) . .
C33 N5 Fe1 168.4(4) . .
C37 N6 Fe1 175.3(4) . .
C1 N7 N1 107.1(4) . .
C1 N7 Fe2 129.1(3) . .
N1 N7 Fe2 123.8(3) . .
C2 N8 C1 105.7(4) . .
C2 N8 C3 127.6(4) . .
C1 N8 C3 126.7(4) . .
C6 N9 N2 107.5(4) . .
C6 N9 Fe2 127.8(3) . .
N2 N9 Fe2 124.3(3) . .
C6 N10 C7 105.7(4) . .
C6 N10 C8 127.8(4) . .
C7 N10 C8 125.7(4) . .
C15 N11 N3 106.7(4) . .
C15 N11 Fe2 128.4(3) . .
N3 N11 Fe2 124.6(3) . .
C16 N12 C15 105.7(4) . .
C16 N12 C22 127.2(4) . .
C15 N12 C22 126.8(4) . .
C24 N13 N4 106.1(5) . .
C24 N14 C25 104.5(4) . .
C24 N14 C26 126.5(6) . .
C25 N14 C26 128.9(6) . .
C35 N16 N16 81.6(15) . 6
C35 N16 C35 39.0(15) . 6
N16 N16 C35 42.6(9) 6 6
N7 C1 N8 109.9(4) . .
N1 C2 N8 109.8(4) . .
N8 C3 C5 109.4(6) . .
N8 C3 C32 108.6(4) . .
C5 C3 C32 109.5(6) . .
N8 C3 C4 109.6(6) . .
C5 C3 C4 109.9(8) . .
C32 C3 C4 109.7(6) . .
C30 C4 C3 108.5(9) . .
C3 C5 C28 108.5(10) . .
N9 C6 N10 109.5(4) . .
N2 C7 N10 109.7(4) . .
N10 C8 C13 110.5(4) . .
N10 C8 C14 106.4(4) . .
C13 C8 C14 110.1(4) . .
N10 C8 C9 110.5(4) . .
C13 C8 C9 109.1(4) . .
C14 C8 C9 110.2(4) . .
C8 C9 C10 108.7(5) . .
C11 C10 C9 109.9(5) . .
C11 C10 C9 109.9(5) . 6
C9 C10 C9 109.4(6) . 6
C12 C11 C10 108.8(6) . .
C11 C12 C13 109.9(5) . .
C11 C12 C13 109.9(5) . 6
C13 C12 C13 109.4(6) . 6
C8 C13 C12 109.1(5) . .
C8 C14 C8 108.8(5) 6 .
N11 C15 N12 110.3(4) . .
N3 C16 N12 110.0(4) . .
C22 C17 C18 109.0(4) . .
C19 C18 C17 109.9(4) . 6_565
C19 C18 C17 109.9(4) . .
C17 C18 C17 108.8(5) 6_565 .
C20 C19 C18 108.7(5) . .
C19 C20 C21 110.0(4) . 6_565
C19 C20 C21 110.0(4) . .
C21 C20 C21 108.7(5) 6_565 .
C20 C21 C22 109.3(4) . .
N12 C22 C17 109.5(4) . .
N12 C22 C23 108.8(4) . .
C17 C22 C23 110.0(4) . .
N12 C22 C21 108.5(4) . .
C17 C22 C21 109.7(4) . .
C23 C22 C21 110.3(4) . .
C22 C23 C22 107.8(5) . 6_565
N13 C24 N14 111.5(5) . .
N4 C25 N14 109.9(5) . .
N14 C26 C27 108.7(6) . .
N14 C26 C32 107.0(4) . 7_557
C27 C26 C32 109.5(6) . 7_557
N14 C26 C31 109.7(7) . .
C27 C26 C31 113.3(8) . .
C32 C26 C31 108.4(6) 7_557 .
C26 C27 C28 107.4(9) . 7_557
C29 C28 C5 109.3(11) . .
C29 C28 C27 110.8(12) . 7_557
C5 C28 C27 109.2(7) . 7_557
C30 C29 C28 108.5(8) . .
C29 C30 C4 110.4(14) . .
C29 C30 C31 113.1(12) . 7_557
C4 C30 C31 108.2(9) . 7_557
C30 C31 C26 106.9(10) 7_557 .
C3 C32 C26 109.0(4) . 7_557
N5 C33 Au1 168.1(4) . .
N15 C34 Au2 166.6(14) . .
C35 C35 N16 98.4(15) 6 .
C35 C35 N16 42.6(9) 6 6
N16 C35 N16 56(2) . 6
C35 C35 Au3 75.3(5) 6 .
N16 C35 Au3 173.5(19) . .
N16 C35 Au3 117.9(12) 6 .
N17 C36 Au3 178.5(9) . .
N6 C37 Au4 179.6(5) . .
N18 C38 Au5 176.3(6) . .
N19 C39 Au5 176.3(5) . .

loop_
_geom_bond_atom_site_label_1
_geom_bond_atom_site_label_2
_geom_bond_distance
_geom_bond_site_symmetry_2
Fe1 N6 1.910(4) .
Fe1 N5 1.927(4) .
Fe1 N3 1.947(4) .
Fe1 N1 1.952(4) .
Fe1 N2 1.955(4) .
Fe1 N4 1.970(4) .
Fe2 N7 1.976(4) 7_556
Fe2 N7 1.976(4) .
Fe2 N9 1.979(4) .
Fe2 N9 1.979(4) 7_556
Fe2 N11 1.987(4) 7_556
Fe2 N11 1.987(4) .
Au1 C33 1.971(5) 6
Au1 C33 1.971(5) .
Au1 Au3 3.1126(5) .
Au1 Au2 3.2189(7) .
Au1 Au2 3.2189(7) 6
Au2 Au2 1.4762(17) 6
Au2 C34 2.13(3) .
Au3 C36 1.955(10) .
Au3 C35 2.022(16) .
Au3 C35 2.022(16) 6
Au4 C37 1.967(5) .
Au4 C37 1.967(5) 2_556
Au4 Au5 3.2089(3) .
Au4 Au5 3.2089(3) 2_556
Au5 C39 1.993(6) .
Au5 C38 1.983(6) .
N1 C2 1.308(6) .
N1 N7 1.378(5) .
N2 C7 1.312(6) .
N2 N9 1.368(5) .
N3 C16 1.315(6) .
N3 N11 1.381(5) .
N4 C25 1.312(6) .
N4 N13 1.371(6) .
N5 C33 1.156(7) .
N6 C37 1.142(6) .
N7 C1 1.315(6) .
N8 C2 1.357(6) .
N8 C1 1.353(6) .
N8 C3 1.479(7) .
N9 C6 1.316(6) .
N10 C6 1.355(6) .
N10 C7 1.354(6) .
N10 C8 1.487(6) .
N11 C15 1.319(6) .
N12 C16 1.350(6) .
N12 C15 1.348(6) .
N12 C22 1.486(6) .
N13 C24 1.304(7) .
N14 C24 1.353(9) .
N14 C25 1.350(7) .
N14 C26 1.480(7) .
N15 C34 1.19(3) .
N16 C35 1.10(2) .
N16 N16 1.34(4) 6
N16 C35 1.61(2) 6
N17 C36 1.133(15) .
N18 C38 1.150(8) .
N19 C39 1.138(8) .
C3 C5 1.530(13) .
C3 C32 1.525(7) .
C3 C4 1.519(12) .
C4 C30 1.550(11) .
C5 C28 1.536(11) .
C8 C13 1.522(7) .
C8 C14 1.528(6) .
C8 C9 1.529(7) .
C9 C10 1.543(7) .
C10 C11 1.519(13) .
C10 C9 1.543(7) 6
C11 C12 1.523(12) .
C12 C13 1.534(6) .
C12 C13 1.534(6) 6
C14 C8 1.528(6) 6
C17 C22 1.525(6) .
C17 C18 1.542(6) .
C18 C19 1.537(10) .
C18 C17 1.542(6) 6_565
C19 C20 1.528(11) .
C20 C21 1.534(6) 6_565
C20 C21 1.534(6) .
C21 C22 1.529(6) .
C22 C23 1.535(6) .
C23 C22 1.535(6) 6_565
C26 C27 1.524(14) .
C26 C32 1.538(7) 7_557
C26 C31 1.533(13) .
C27 C28 1.540(10) 7_557
C28 C29 1.57(3) .
C28 C27 1.540(10) 7_557
C29 C30 1.46(3) .
C30 C31 1.549(14) 7_557
C31 C30 1.549(14) 7_557
C32 C26 1.538(7) 7_557
C35 C35 1.02(4) 6
C35 N16 1.61(2) 6
